data_7039016
loop_
_publ_author_name
'Kumar, Amit'
'Kumar, Ashish'
'Pandey, Daya Shankar'

_publ_section_title
;
 N,N-Diethylamine appended binuclear Zn(ii) complexes: highly selective
 and sensitive fluorescent chemosensors for picric acid.
;
_journal_issue 20
_journal_name_full 'Dalton transactions (Cambridge, England : 2003)'
_journal_page_first 8475
_journal_page_last 8484
_journal_paper_doi 10.1039/c6dt00747c
_journal_volume 45
_journal_year 2016
_chemical_formula_moiety 'C31 H40 N4 O2'
_chemical_formula_sum 'C31 H40 N4 O2'
_chemical_formula_weight 500.67
_space_group_IT_number 43
_symmetry_cell_setting orthorhombic
_symmetry_Int_Tables_number 43
_symmetry_space_group_name_Hall 'F 2 -2d'
_symmetry_space_group_name_H-M 'F d d 2'
_atom_sites_solution_hydrogens geom
_atom_sites_solution_primary direct
_atom_sites_solution_secondary difmap
_audit_creation_method SHELXL-97
_audit_update_record
;
2015-04-21 deposited with the CCDC.
2016-04-13 downloaded from the CCDC.
;
_cell_angle_alpha 90.00
_cell_angle_beta 90.00
_cell_angle_gamma 90.00
_cell_formula_units_Z 8
_cell_length_a 20.763(3)
_cell_length_b 31.748(5)
_cell_length_c 8.6715(12)
_cell_measurement_temperature 292(2)
_cell_volume 5716.1(15)
_computing_structure_refinement 'SHELXL-97 (Sheldrick, 1997)'
_diffrn_ambient_temperature 292(2)
_diffrn_measured_fraction_theta_full 0.996
_diffrn_measured_fraction_theta_max 0.996
_diffrn_radiation_monochromator graphite
_diffrn_radiation_type MoK\a
_diffrn_radiation_wavelength 0.71073
_diffrn_reflns_av_R_equivalents 0.0451
_diffrn_reflns_av_sigmaI/netI 0.0193
_diffrn_reflns_limit_h_max 17
_diffrn_reflns_limit_h_min -17
_diffrn_reflns_limit_k_max 26
_diffrn_reflns_limit_k_min -26
_diffrn_reflns_limit_l_max 7
_diffrn_reflns_limit_l_min -7
_diffrn_reflns_number 9557
_diffrn_reflns_theta_full 25
_diffrn_reflns_theta_max 25
_diffrn_reflns_theta_min 2.34
_diffrn_source 'fine-focus sealed tube'
_exptl_absorpt_coefficient_mu 0.073
_exptl_absorpt_correction_T_max 0.990
_exptl_absorpt_correction_T_min 0.986
_exptl_absorpt_correction_type multi-scan
_exptl_absorpt_process_details 'Sortav (Blessing 1995)'
_exptl_crystal_colour black
_exptl_crystal_density_diffrn 1.164
_exptl_crystal_density_method 'not measured'
_exptl_crystal_description block
_exptl_crystal_F_000 2160
_exptl_crystal_size_max 0.18
_exptl_crystal_size_mid 0.16
_exptl_crystal_size_min 0.12
_refine_diff_density_max 0.136
_refine_diff_density_min -0.083
_refine_diff_density_rms 0.022
_refine_ls_abs_structure_details none
_refine_ls_extinction_method none
_refine_ls_goodness_of_fit_ref 1.108
_refine_ls_hydrogen_treatment mixed
_refine_ls_matrix_type full
_refine_ls_number_parameters 189
_refine_ls_number_reflns 910
_refine_ls_number_restraints 1
_refine_ls_restrained_S_all 1.107
_refine_ls_R_factor_all 0.0351
_refine_ls_R_factor_gt 0.0321
_refine_ls_shift/su_max 0.000
_refine_ls_shift/su_mean 0.000
_refine_ls_structure_factor_coef Fsqd
_refine_ls_weighting_details 'calc w=1/[\s^2^(Fo^2^)+(0.0601P)^2^+3.1562P] where P=(Fo^2^+2Fc^2^)/3'
_refine_ls_weighting_scheme calc
_refine_ls_wR_factor_gt 0.0865
_refine_ls_wR_factor_ref 0.0895
_reflns_number_gt 852
_reflns_number_total 910
_reflns_threshold_expression >2sigma(I)
_cod_data_source_file c6dt00747c2.cif
_cod_data_source_block H2L
_cod_depositor_comments 'Adding full bibliography for 7039015--7039016.cif.'
_cod_original_cell_volume 5716.3(15)
_cod_database_code 7039016

loop_
_symmetry_equiv_pos_as_xyz
'x, y, z'
'-x, -y, z'
'x+1/4, -y+1/4, z+1/4'
'-x+1/4, y+1/4, z+1/4'
'x, y+1/2, z+1/2'
'-x, -y+1/2, z+1/2'
'x+1/4, -y+3/4, z+3/4'
'-x+1/4, y+3/4, z+3/4'
'x+1/2, y, z+1/2'
'-x+1/2, -y, z+1/2'
'x+3/4, -y+1/4, z+3/4'
'-x+3/4, y+1/4, z+3/4'
'x+1/2, y+1/2, z'
'-x+1/2, -y+1/2, z'
'x+3/4, -y+3/4, z+1/4'
'-x+3/4, y+3/4, z+1/4'

loop_
_atom_site_label
_atom_site_type_symbol
_atom_site_fract_x
_atom_site_fract_y
_atom_site_fract_z
_atom_site_U_iso_or_equiv
_atom_site_adp_type
_atom_site_occupancy
_atom_site_symmetry_multiplicity
_atom_site_calc_flag
_atom_site_refinement_flags
O1 O 0.83047(16) 0.61085(12) 0.6205(4) 0.0864(11) Uani 1 1 d .
N1 N 0.7598(2) 0.67392(17) 0.5323(5) 0.0690(13) Uani 1 1 d .
C1 C 0.75126(18) 0.71271(15) 0.4527(8) 0.0594(14) Uani 1 1 d .
N2 N 0.7300(2) 0.48374(19) 0.7696(5) 0.0748(12) Uani 1 1 d .
C4 C 0.7500 0.7500 0.5365(8) 0.0555(19) Uani 1 2 d S
C7 C 0.7114(3) 0.6519(2) 0.5687(5) 0.0554(12) Uani 1 1 d .
C9 C 0.6620(3) 0.5853(2) 0.6653(5) 0.0663(14) Uani 1 1 d .
C14 C 0.6732(3) 0.45645(16) 0.7878(6) 0.0903(17) Uani 1 1 d .
H14A H 0.6391 0.4724 0.8373 0.108 Uiso 1 1 calc R
H14B H 0.6842 0.4331 0.8551 0.108 Uiso 1 1 calc R
C8 C 0.7154(3) 0.61028(19) 0.6336(5) 0.0555(13) Uani 1 1 d .
C2 C 0.75122(18) 0.71192(14) 0.2934(8) 0.0647(14) Uani 1 1 d .
C13 C 0.7749(3) 0.5902(2) 0.6526(6) 0.0611(12) Uani 1 1 d .
C11 C 0.7267(3) 0.5249(2) 0.7266(5) 0.0641(14) Uani 1 1 d .
C16 C 0.7917(4) 0.46242(19) 0.7847(8) 0.0907(19) Uani 1 1 d .
C6 C 0.7500 0.7500 0.7089(9) 0.082(2) Uani 1 2 d S
H6A H 0.7509 0.7215 0.7458 0.124 Uiso 0.50 1 calc PR
H6B H 0.7118 0.7638 0.7458 0.124 Uiso 0.50 1 calc PR
H6C H 0.7873 0.7648 0.7458 0.124 Uiso 0.50 1 calc PR
C12 C 0.7804(3) 0.5490(2) 0.6961(6) 0.0663(14) Uani 1 1 d .
H12 H 0.8211 0.5370 0.7053 0.080 Uiso 1 1 calc R
C10 C 0.6653(3) 0.5444(2) 0.7109(5) 0.0761(14) Uani 1 1 d .
H10 H 0.6279 0.5293 0.7315 0.091 Uiso 1 1 calc R
C3 C 0.7500 0.7500 0.2183(8) 0.0676(19) Uani 1 2 d S
H3 H 0.7500 0.7500 0.1111 0.081 Uiso 1 2 calc SR
C17 C 0.8199(2) 0.44783(15) 0.6345(7) 0.1048(17) Uani 1 1 d .
H17A H 0.8605 0.4343 0.6533 0.157 Uiso 1 1 calc R
H17B H 0.8262 0.4716 0.5678 0.157 Uiso 1 1 calc R
H17C H 0.7910 0.4282 0.5864 0.157 Uiso 1 1 calc R
C5 C 0.7528(2) 0.67048(17) 0.2060(6) 0.0899(16) Uani 1 1 d .
H5A H 0.7540 0.6475 0.2780 0.135 Uiso 1 1 calc R
H5B H 0.7905 0.6696 0.1419 0.135 Uiso 1 1 calc R
H5C H 0.7150 0.6682 0.1428 0.135 Uiso 1 1 calc R
C15 C 0.6485(2) 0.43930(15) 0.6387(7) 0.1084(17) Uani 1 1 d .
H15A H 0.6111 0.4223 0.6577 0.163 Uiso 1 1 calc R
H15B H 0.6813 0.4224 0.5910 0.163 Uiso 1 1 calc R
H15C H 0.6373 0.4622 0.5715 0.163 Uiso 1 1 calc R
H9 H 0.6215(19) 0.5981(11) 0.656(4) 0.056(15) Uiso 1 1 d .
H7 H 0.6694(19) 0.6626(11) 0.549(4) 0.048(13) Uiso 1 1 d .
H1A H 0.816(2) 0.6397(16) 0.570(5) 0.105(18) Uiso 1 1 d .
H16A H 0.825(2) 0.4786(17) 0.828(6) 0.10(2) Uiso 1 1 d .
H16B H 0.7850(18) 0.4366(13) 0.849(5) 0.080(15) Uiso 1 1 d .

loop_
_atom_site_aniso_label
_atom_site_aniso_U_11
_atom_site_aniso_U_22
_atom_site_aniso_U_33
_atom_site_aniso_U_23
_atom_site_aniso_U_13
_atom_site_aniso_U_12
O1 0.068(2) 0.051(2) 0.140(3) 0.015(2) -0.029(2) -0.011(2)
N1 0.056(3) 0.042(4) 0.109(3) 0.003(3) -0.011(2) -0.015(3)
C1 0.061(3) 0.030(6) 0.087(6) 0.014(4) -0.008(2) -0.005(2)
N2 0.079(4) 0.064(4) 0.082(3) 0.007(3) -0.002(2) 0.000(3)
C4 0.056(4) 0.022(5) 0.088(8) 0.000 0.000 0.000(3)
C7 0.070(5) 0.032(4) 0.064(3) -0.001(3) -0.013(3) 0.016(4)
C9 0.065(5) 0.055(5) 0.079(4) 0.002(3) 0.007(3) 0.016(4)
C14 0.119(5) 0.064(3) 0.087(4) 0.012(3) 0.002(3) 0.008(4)
C8 0.048(4) 0.051(5) 0.067(3) -0.007(3) -0.005(3) 0.000(4)
C2 0.069(3) 0.044(5) 0.081(5) -0.007(4) -0.005(3) 0.005(2)
C13 0.069(5) 0.042(5) 0.072(3) 0.001(3) -0.007(3) -0.017(4)
C11 0.118(6) 0.022(4) 0.053(3) 0.017(2) -0.007(3) 0.007(5)
C16 0.126(6) 0.060(4) 0.087(4) 0.019(4) -0.013(4) -0.011(5)
C6 0.111(6) 0.066(5) 0.070(6) 0.000 0.000 -0.018(4)
C12 0.075(4) 0.045(4) 0.079(4) 0.010(3) -0.016(3) -0.012(4)
C10 0.093(5) 0.048(5) 0.087(3) 0.011(3) 0.009(3) 0.011(4)
C3 0.075(5) 0.067(7) 0.061(5) 0.000 0.000 0.003(3)
C17 0.105(4) 0.092(4) 0.117(5) 0.020(4) 0.007(4) 0.002(3)
C5 0.106(4) 0.061(4) 0.103(4) -0.022(4) -0.012(3) 0.001(2)
C15 0.118(4) 0.086(4) 0.121(5) -0.004(4) -0.027(4) -0.003(3)

loop_
_atom_type_symbol
_atom_type_description
_atom_type_scat_dispersion_real
_atom_type_scat_dispersion_imag
_atom_type_scat_source
C C 0.0033 0.0016 'International Tables Vol C Tables 4.2.6.8 and 6.1.1.4'
N N 0.0061 0.0033 'International Tables Vol C Tables 4.2.6.8 and 6.1.1.4'
O O 0.0106 0.0060 'International Tables Vol C Tables 4.2.6.8 and 6.1.1.4'
H H 0.0000 0.0000 'International Tables Vol C Tables 4.2.6.8 and 6.1.1.4'

loop_
_geom_angle_atom_site_label_1
_geom_angle_atom_site_label_2
_geom_angle_atom_site_label_3
_geom_angle
_geom_angle_site_symmetry_1
_geom_angle_site_symmetry_3
C13 O1 H1A 105(2) . .
C7 N1 C1 120.0(4) . .
C2 C1 C4 122.6(5) . .
C2 C1 N1 118.0(5) . .
C4 C1 N1 119.1(5) . .
C11 N2 C16 121.1(5) . .
C11 N2 C14 123.6(5) . .
C16 N2 C14 115.0(5) . .
C1 C4 C1 116.9(6) . 14_665
C1 C4 C6 121.5(3) . .
C1 C4 C6 121.5(3) 14_665 .
N1 C7 C8 124.0(5) . .
N1 C7 H7 119(2) . .
C8 C7 H7 117(2) . .
C10 C9 C8 124.1(5) . .
C10 C9 H9 119(2) . .
C8 C9 H9 117(2) . .
N2 C14 C15 113.3(4) . .
N2 C14 H14A 108.9 . .
C15 C14 H14A 108.9 . .
N2 C14 H14B 108.9 . .
C15 C14 H14B 108.9 . .
H14A C14 H14B 107.7 . .
C9 C8 C13 114.9(5) . .
C9 C8 C7 123.7(6) . .
C13 C8 C7 121.0(6) . .
C3 C2 C1 117.3(4) . .
C3 C2 C5 121.7(5) . .
C1 C2 C5 121.0(5) . .
O1 C13 C12 116.6(6) . .
O1 C13 C8 120.5(6) . .
C12 C13 C8 122.8(5) . .
N2 C11 C12 123.0(6) . .
N2 C11 C10 119.3(6) . .
C12 C11 C10 117.8(5) . .
N2 C16 C17 114.1(6) . .
N2 C16 H16A 115(3) . .
C17 C16 H16A 103(3) . .
N2 C16 H16B 108(2) . .
C17 C16 H16B 107(2) . .
H16A C16 H16B 109(4) . .
C4 C6 H6A 109.5 . .
C4 C6 H6B 109.5 . .
H6A C6 H6B 109.5 . .
C4 C6 H6C 109.5 . .
H6A C6 H6C 109.5 . .
H6B C6 H6C 109.5 . .
C13 C12 C11 121.1(5) . .
C13 C12 H12 119.5 . .
C11 C12 H12 119.5 . .
C9 C10 C11 119.3(5) . .
C9 C10 H10 120.4 . .
C11 C10 H10 120.4 . .
C2 C3 C2 123.4(6) 14_665 .
C2 C3 H3 118.3 14_665 .
C2 C3 H3 118.3 . .
C16 C17 H17A 109.5 . .
C16 C17 H17B 109.5 . .
H17A C17 H17B 109.5 . .
C16 C17 H17C 109.5 . .
H17A C17 H17C 109.5 . .
H17B C17 H17C 109.5 . .
C2 C5 H5A 109.5 . .
C2 C5 H5B 109.5 . .
H5A C5 H5B 109.5 . .
C2 C5 H5C 109.5 . .
H5A C5 H5C 109.5 . .
H5B C5 H5C 109.5 . .
C14 C15 H15A 109.5 . .
C14 C15 H15B 109.5 . .
H15A C15 H15B 109.5 . .
C14 C15 H15C 109.5 . .
H15A C15 H15C 109.5 . .
H15B C15 H15C 109.5 . .

loop_
_geom_bond_atom_site_label_1
_geom_bond_atom_site_label_2
_geom_bond_distance
_geom_bond_site_symmetry_2
O1 C13 1.356(5) .
O1 H1A 1.06(6) .
N1 C7 1.264(6) .
N1 C1 1.423(6) .
C1 C2 1.382(6) .
C1 C4 1.389(5) .
N2 C11 1.362(6) .
N2 C16 1.454(8) .
N2 C14 1.473(6) .
C4 C1 1.389(5) 14_665
C4 C6 1.495(10) .
C7 C8 1.439(6) .
C7 H7 0.95(4) .
C9 C10 1.359(6) .
C9 C8 1.391(6) .
C9 H9 0.94(4) .
C14 C15 1.493(6) .
C14 H14A 0.9700 .
C14 H14B 0.9700 .
C8 C13 1.399(6) .
C2 C3 1.374(6) .
C2 C5 1.519(6) .
C13 C12 1.367(5) .
C11 C12 1.378(7) .
C11 C10 1.422(7) .
C16 C17 1.501(7) .
C16 H16A 0.93(5) .
C16 H16B 1.00(4) .
C6 H6A 0.9600 .
C6 H6B 0.9600 .
C6 H6C 0.9600 .
C12 H12 0.9300 .
C10 H10 0.9300 .
C3 C2 1.374(6) 14_665
C3 H3 0.9300 .
C17 H17A 0.9600 .
C17 H17B 0.9600 .
C17 H17C 0.9600 .
C5 H5A 0.9600 .
C5 H5B 0.9600 .
C5 H5C 0.9600 .
C15 H15A 0.9600 .
C15 H15B 0.9600 .
C15 H15C 0.9600 .

loop_
_geom_torsion_atom_site_label_1
_geom_torsion_atom_site_label_2
_geom_torsion_atom_site_label_3
_geom_torsion_atom_site_label_4
_geom_torsion
_geom_torsion_site_symmetry_4
C7 N1 C1 C2 -90.3(5) .
C7 N1 C1 C4 96.2(4) .
C2 C1 C4 C1 -0.1(3) 14_665
N1 C1 C4 C1 173.1(4) 14_665
C2 C1 C4 C6 179.9(3) .
N1 C1 C4 C6 -6.9(4) .
C1 N1 C7 C8 172.8(4) .
C11 N2 C14 C15 80.7(6) .
C16 N2 C14 C15 -93.0(5) .
C10 C9 C8 C13 -0.3(6) .
C10 C9 C8 C7 172.6(4) .
N1 C7 C8 C9 -176.2(4) .
N1 C7 C8 C13 -3.8(6) .
C4 C1 C2 C3 0.1(6) .
N1 C1 C2 C3 -173.1(3) .
C4 C1 C2 C5 179.8(3) .
N1 C1 C2 C5 6.6(6) .
C9 C8 C13 O1 177.9(4) .
C7 C8 C13 O1 4.8(6) .
C9 C8 C13 C12 1.2(6) .
C7 C8 C13 C12 -171.9(4) .
C16 N2 C11 C12 -0.5(6) .
C14 N2 C11 C12 -173.8(4) .
C16 N2 C11 C10 179.0(5) .
C14 N2 C11 C10 5.8(6) .
C11 N2 C16 C17 -80.2(6) .
C14 N2 C16 C17 93.6(6) .
O1 C13 C12 C11 -178.0(4) .
C8 C13 C12 C11 -1.1(6) .
N2 C11 C12 C13 179.7(4) .
C10 C11 C12 C13 0.1(6) .
C8 C9 C10 C11 -0.7(6) .
N2 C11 C10 C9 -178.9(4) .
C12 C11 C10 C9 0.7(6) .
C1 C2 C3 C2 -0.1(3) 14_665
C5 C2 C3 C2 -179.7(4) 14_665
